data_4346034
loop_
_publ_author_name
'Adams, Richard D.'
'Pearl, Jr, William C'
'Wong, Yuen Onn'
'Hall, Michael B.'
'Walensky, Justin R.'

_publ_section_title
;
 Host-guest behavior of a heavy-atom heterocycle
 Re4(CO)16(\m-SbPh2)2(\m-H)2 obtained from a palladium-assisted ring
 opening dimerization of Re2(CO)8(\m-SbPh2)(\m-H).
;
_journal_issue 7
_journal_name_full 'Inorganic chemistry'
_journal_page_first 3536
_journal_page_last 3544
_journal_paper_doi 10.1021/acs.inorgchem.5b00080
_journal_volume 54
_journal_year 2015
_chemical_formula_sum 'C40 H22 O16 P0 Pd2 Re4 Sb2'
_chemical_formula_weight 1959.68
_space_group_IT_number 2
_space_group_name_Hall '-P 1'
_space_group_name_H-M_alt 'P -1'
_symmetry_cell_setting triclinic
_symmetry_space_group_name_H-M 'P -1'
_atom_sites_solution_hydrogens geom
_atom_sites_solution_primary direct
_atom_sites_solution_secondary difmap
_audit_creation_method SHELXL-97
_cell_angle_alpha 94.339(2)
_cell_angle_beta 91.570(3)
_cell_angle_gamma 114.493(2)
_cell_formula_units_Z 2
_cell_length_a 10.8973(15)
_cell_length_b 11.0822(15)
_cell_length_c 22.043(3)
_cell_measurement_reflns_used 2350
_cell_measurement_temperature 294(2)
_cell_measurement_theta_max 19.88
_cell_measurement_theta_min 2
_cell_volume 2410.5(6)
_computing_cell_refinement 'SAINT+  V6.45 (Bruker, 2003)'
_computing_data_collection 'SMART V5.632 (Bruker, 2005)'
_computing_data_reduction 'SAINT+  V6.45'
_computing_molecular_graphics 'SHELXTL V6.1 (Sheldrick, 2000)'
_computing_publication_material 'SHELXTL V6.1'
_computing_structure_refinement 'SHELXL-97 (Sheldrick, 1997)'
_computing_structure_solution 'SHELXS-97 (Sheldrick, 1990)'
_diffrn_ambient_temperature 294(2)
_diffrn_measured_fraction_theta_full 1.000
_diffrn_measured_fraction_theta_max 1.000
_diffrn_measurement_device_type 'Bruker SMART APEX CCD diffractometer'
_diffrn_measurement_method 'omega scans'
_diffrn_radiation_monochromator graphite
_diffrn_radiation_source 'fine-focus sealed tube'
_diffrn_radiation_type MoK\a
_diffrn_radiation_wavelength 0.71073
_diffrn_reflns_av_R_equivalents 0.1182
_diffrn_reflns_av_sigmaI/netI 0.1288
_diffrn_reflns_limit_h_max 13
_diffrn_reflns_limit_h_min -13
_diffrn_reflns_limit_k_max 13
_diffrn_reflns_limit_k_min -13
_diffrn_reflns_limit_l_max 26
_diffrn_reflns_limit_l_min -26
_diffrn_reflns_number 29976
_diffrn_reflns_theta_full 25.35
_diffrn_reflns_theta_max 25.35
_diffrn_reflns_theta_min 1.86
_diffrn_standards_decay_% <1
_exptl_absorpt_coefficient_mu 11.894
_exptl_absorpt_correction_T_max 1.000
_exptl_absorpt_correction_T_min 0.097
_exptl_absorpt_correction_type multi-scan
_exptl_absorpt_process_details '(SADABS, Bruker, 1997)'
_exptl_crystal_colour Red
_exptl_crystal_density_diffrn 2.700
_exptl_crystal_density_method 'not measured'
_exptl_crystal_description Plate
_exptl_crystal_F_000 1768
_exptl_crystal_size_max 0.18
_exptl_crystal_size_mid 0.12
_exptl_crystal_size_min 0.02
_refine_diff_density_max 2.874
_refine_diff_density_min -1.913
_refine_diff_density_rms 0.285
_refine_ls_extinction_method none
_refine_ls_goodness_of_fit_ref 0.965
_refine_ls_hydrogen_treatment mixed
_refine_ls_matrix_type full
_refine_ls_number_parameters 584
_refine_ls_number_reflns 8828
_refine_ls_number_restraints 2
_refine_ls_restrained_S_all 0.965
_refine_ls_R_factor_all 0.1389
_refine_ls_R_factor_gt 0.0667
_refine_ls_shift/su_max 0.001
_refine_ls_shift/su_mean 0.000
_refine_ls_structure_factor_coef Fsqd
_refine_ls_weighting_details 'calc w=1/[\s^2^(Fo^2^)+(0.0726P)^2^+0.0000P] where P=(Fo^2^+2Fc^2^)/3'
_refine_ls_weighting_scheme calc
_refine_ls_wR_factor_gt 0.1372
_refine_ls_wR_factor_ref 0.1664
_reflns_number_gt 4771
_reflns_number_total 8828
_reflns_threshold_expression >2sigma(I)
_cod_data_source_file ic5b00080_si_002.cif
_cod_data_source_block 2
_cod_depositor_comments
;
The following automatic conversions were performed:

data item '_exptl_absorpt_correction_type' value 'Multi-scan' was
changed to 'multi-scan' in accordance with the
/home/saulius/struct/COD-crude-data/automatic-downloads/DataCite-retrospective/ACS/depositions/lib/dictionaries/cif_core.dic
dictionary named 'cif_core.dic' version 2.4.2 last updated on
2011-04-26.

data item '_symmetry_cell_setting' value 'Triclinic' was changed to
'triclinic' in accordance with the
/home/saulius/struct/COD-crude-data/automatic-downloads/DataCite-retrospective/ACS/depositions/lib/dictionaries/cif_core.dic
dictionary named 'cif_core.dic' version 2.4.2 last updated on
2011-04-26.

Automatic conversion script
Id: cif_fix_values 6909 2019-04-08 15:41:33Z antanas 
;
_cod_original_sg_symbol_H-M P-1
_cod_database_code 4346034

loop_
_symmetry_equiv_pos_as_xyz
'x, y, z'
'-x, -y, -z'

loop_
_atom_site_label
_atom_site_type_symbol
_atom_site_fract_x
_atom_site_fract_y
_atom_site_fract_z
_atom_site_U_iso_or_equiv
_atom_site_adp_type
_atom_site_occupancy
_atom_site_symmetry_multiplicity
_atom_site_calc_flag
_atom_site_refinement_flags
Re1 Re 0.94605(8) 0.47900(9) 0.27872(4) 0.0494(3) Uani 1 1 d D
Re2 Re 0.80711(11) 0.54106(10) 0.06766(5) 0.0644(3) Uani 1 1 d .
Re3 Re 0.56944(9) 0.74286(9) 0.25710(4) 0.0535(3) Uani 1 1 d .
Re4 Re 0.78338(8) 0.57127(8) 0.40845(4) 0.0434(2) Uani 1 1 d .
Sb1 Sb 0.77083(14) 0.46239(14) 0.18336(7) 0.0492(4) Uani 1 1 d .
Sb2 Sb 0.71210(13) 0.77348(13) 0.36778(7) 0.0456(4) Uani 1 1 d .
Pd1 Pd 0.75080(16) 0.59790(15) 0.28494(7) 0.0476(4) Uani 1 1 d D
Pd2 Pd 0.72292(18) 0.66584(17) 0.16489(9) 0.0571(5) Uani 1 1 d .
O11 O 0.7344(18) 0.2035(17) 0.3150(9) 0.087(6) Uani 1 1 d .
O12 O 1.082(2) 0.337(2) 0.1986(9) 0.112(8) Uani 1 1 d .
O13 O 1.1405(19) 0.755(2) 0.2402(9) 0.102(6) Uani 1 1 d .
O14 O 1.1460(16) 0.5264(18) 0.3891(7) 0.071(5) Uani 1 1 d .
O21 O 0.490(2) 0.420(3) 0.0540(10) 0.131(9) Uani 1 1 d .
O22 O 0.844(2) 0.632(2) -0.0608(9) 0.119(8) Uani 1 1 d .
O23 O 1.116(2) 0.650(3) 0.1042(10) 0.126(9) Uani 1 1 d .
O24 O 0.796(3) 0.268(2) 0.0231(12) 0.165(13) Uani 1 1 d .
O31 O 0.3383(18) 0.489(2) 0.3004(11) 0.113(8) Uani 1 1 d .
O32 O 0.437(2) 0.9233(19) 0.3100(10) 0.105(7) Uani 1 1 d .
O33 O 0.8109(19) 1.0044(19) 0.2241(9) 0.093(6) Uani 1 1 d .
O34 O 0.410(2) 0.697(2) 0.1343(9) 0.107(8) Uani 1 1 d .
O41 O 0.5033(17) 0.3472(17) 0.3578(8) 0.081(5) Uani 1 1 d .
O42 O 0.8799(16) 0.3753(16) 0.4574(8) 0.072(5) Uani 1 1 d .
O43 O 1.0617(17) 0.8037(18) 0.4516(8) 0.084(6) Uani 1 1 d .
O44 O 0.6581(15) 0.5812(15) 0.5287(8) 0.065(4) Uani 1 1 d .
C11 C 0.812(2) 0.306(2) 0.3022(11) 0.060(7) Uani 1 1 d .
C12 C 1.032(3) 0.386(3) 0.2274(10) 0.074(8) Uani 1 1 d .
C13 C 1.070(2) 0.652(2) 0.2515(13) 0.072(7) Uani 1 1 d .
C14 C 1.072(2) 0.512(2) 0.3489(12) 0.060(6) Uani 1 1 d .
C21 C 0.610(4) 0.464(3) 0.0558(13) 0.098(10) Uani 1 1 d .
C22 C 0.826(4) 0.589(4) -0.0121(15) 0.113(12) Uani 1 1 d .
C23 C 1.006(3) 0.613(3) 0.0906(13) 0.081(8) Uani 1 1 d .
C24 C 0.793(4) 0.364(3) 0.0410(13) 0.115(13) Uani 1 1 d .
C31 C 0.423(2) 0.581(3) 0.2817(11) 0.069(7) Uani 1 1 d .
C32 C 0.484(2) 0.853(2) 0.2902(11) 0.063(6) Uani 1 1 d .
C33 C 0.728(3) 0.913(3) 0.2341(12) 0.069(7) Uani 1 1 d .
C34 C 0.470(3) 0.709(2) 0.1789(14) 0.072(7) Uani 1 1 d .
C41 C 0.606(2) 0.433(2) 0.3747(11) 0.057(6) Uani 1 1 d .
C42 C 0.842(2) 0.446(2) 0.4376(10) 0.051(6) Uani 1 1 d .
C43 C 0.962(3) 0.722(2) 0.4368(10) 0.058(6) Uani 1 1 d .
C44 C 0.7043(19) 0.5826(16) 0.4815(9) 0.038(5) Uani 1 1 d .
C45 C 0.586(2) 0.281(3) 0.1777(11) 0.070(7) Uani 1 1 d .
C46 C 0.594(4) 0.164(3) 0.1604(16) 0.134(16) Uani 1 1 d .
H46 H 0.6765 0.1602 0.1540 0.161 Uiso 1 1 calc R
C47 C 0.480(6) 0.056(4) 0.153(2) 0.17(2) Uani 1 1 d .
H47 H 0.4812 -0.0234 0.1376 0.200 Uiso 1 1 calc R
C48 C 0.349(4) 0.057(3) 0.1691(18) 0.128(16) Uani 1 1 d .
H48 H 0.2724 -0.0224 0.1687 0.153 Uiso 1 1 calc R
C49 C 0.343(4) 0.173(4) 0.1840(16) 0.129(14) Uani 1 1 d .
H49 H 0.2620 0.1781 0.1914 0.154 Uiso 1 1 calc R
C50 C 0.465(3) 0.286(3) 0.1880(14) 0.100(10) Uani 1 1 d .
H50 H 0.4637 0.3682 0.1982 0.121 Uiso 1 1 calc R
C51 C 0.820(3) 0.755(3) 0.0854(13) 0.081(8) Uani 1 1 d .
C52 C 0.721(3) 0.790(3) 0.0632(13) 0.095(10) Uani 1 1 d .
H52 H 0.6380 0.7230 0.0481 0.114 Uiso 1 1 calc R
C53 C 0.741(5) 0.921(3) 0.0629(18) 0.132(15) Uani 1 1 d .
H53 H 0.6687 0.9413 0.0526 0.158 Uiso 1 1 calc R
C54 C 0.862(5) 1.019(4) 0.0770(19) 0.145(16) Uani 1 1 d .
H54 H 0.8760 1.1074 0.0737 0.175 Uiso 1 1 calc R
C55 C 0.966(3) 0.990(3) 0.0967(18) 0.126(14) Uani 1 1 d .
H55 H 1.0518 1.0580 0.1067 0.151 Uiso 1 1 calc R
C56 C 0.945(3) 0.861(3) 0.1013(14) 0.107(11) Uani 1 1 d .
H56 H 1.0158 0.8425 0.1156 0.128 Uiso 1 1 calc R
C57 C 0.891(2) 0.9496(17) 0.3648(10) 0.048(5) Uani 1 1 d .
C58 C 0.915(2) 1.072(2) 0.3981(11) 0.064(6) Uani 1 1 d .
H58 H 0.8502 1.0779 0.4230 0.077 Uiso 1 1 calc R
C59 C 1.035(2) 1.1828(18) 0.3941(12) 0.058(6) Uani 1 1 d .
H59 H 1.0515 1.2626 0.4170 0.070 Uiso 1 1 calc R
C60 C 1.128(3) 1.175(2) 0.3573(12) 0.075(8) Uani 1 1 d .
H60 H 1.2029 1.2528 0.3521 0.090 Uiso 1 1 calc R
C61 C 1.118(2) 1.059(3) 0.3266(11) 0.087(10) Uani 1 1 d .
H61 H 1.1879 1.0538 0.3049 0.104 Uiso 1 1 calc R
C62 C 0.994(3) 0.947(2) 0.3304(12) 0.079(8) Uani 1 1 d .
H62 H 0.9808 0.8668 0.3084 0.095 Uiso 1 1 calc R
C63 C 0.618(2) 0.8187(18) 0.4452(11) 0.051(6) Uani 1 1 d .
C64 C 0.474(2) 0.7800(19) 0.4387(13) 0.064(7) Uani 1 1 d .
H64 H 0.4242 0.7385 0.4022 0.077 Uiso 1 1 calc R
C65 C 0.412(3) 0.807(2) 0.4889(13) 0.070(7) Uani 1 1 d .
H65 H 0.3205 0.7868 0.4857 0.084 Uiso 1 1 calc R
C66 C 0.483(3) 0.861(2) 0.5412(12) 0.071(8) Uani 1 1 d .
H66 H 0.4369 0.8705 0.5749 0.085 Uiso 1 1 calc R
C67 C 0.619(3) 0.903(2) 0.5480(12) 0.069(7) Uani 1 1 d .
H67 H 0.6661 0.9456 0.5848 0.083 Uiso 1 1 calc R
C68 C 0.686(2) 0.880(2) 0.4978(10) 0.057(6) Uani 1 1 d .
H68 H 0.7791 0.9086 0.5015 0.068 Uiso 1 1 calc R
H1 H 0.856(12) 0.544(15) 0.3254(6) 0.06(6) Uiso 1 1 d D
H2 H 0.672(14) 0.620(13) 0.241(6) 0.021 Uiso 1 1 d .

loop_
_atom_site_aniso_label
_atom_site_aniso_U_11
_atom_site_aniso_U_22
_atom_site_aniso_U_33
_atom_site_aniso_U_23
_atom_site_aniso_U_13
_atom_site_aniso_U_12
Re1 0.0424(5) 0.0488(5) 0.0589(6) 0.0089(4) 0.0038(4) 0.0202(4)
Re2 0.0754(7) 0.0633(7) 0.0591(7) 0.0129(5) 0.0107(5) 0.0318(6)
Re3 0.0466(5) 0.0506(6) 0.0646(6) 0.0044(5) -0.0008(4) 0.0220(4)
Re4 0.0377(4) 0.0369(5) 0.0527(6) 0.0075(4) 0.0045(4) 0.0122(4)
Sb1 0.0509(8) 0.0447(8) 0.0518(9) 0.0060(7) 0.0015(7) 0.0198(7)
Sb2 0.0378(7) 0.0365(8) 0.0592(10) 0.0043(7) 0.0038(6) 0.0123(6)
Pd1 0.0466(9) 0.0419(10) 0.0523(11) 0.0045(8) 0.0022(8) 0.0167(8)
Pd2 0.0580(11) 0.0478(10) 0.0679(13) 0.0127(9) 0.0051(9) 0.0233(9)
O11 0.080(12) 0.060(12) 0.117(16) 0.023(11) 0.001(11) 0.025(10)
O12 0.097(15) 0.17(2) 0.087(15) -0.033(14) 0.013(12) 0.085(16)
O13 0.081(13) 0.086(15) 0.120(17) 0.045(13) 0.024(11) 0.011(12)
O14 0.057(10) 0.105(14) 0.052(11) 0.012(9) 0.000(8) 0.034(10)
O21 0.100(17) 0.14(2) 0.104(18) 0.050(15) -0.024(14) 0.000(16)
O22 0.16(2) 0.121(18) 0.062(14) 0.008(13) 0.013(14) 0.046(16)
O23 0.081(15) 0.20(3) 0.113(18) 0.032(17) 0.027(13) 0.065(17)
O24 0.27(4) 0.074(16) 0.17(3) 0.028(15) 0.12(2) 0.08(2)
O31 0.056(11) 0.091(15) 0.19(2) 0.052(15) 0.046(13) 0.020(11)
O32 0.122(17) 0.088(14) 0.143(19) 0.013(13) 0.013(14) 0.082(14)
O33 0.069(12) 0.063(12) 0.132(18) 0.037(12) 0.003(11) 0.008(10)
O34 0.090(14) 0.14(2) 0.086(15) 0.014(13) -0.032(12) 0.048(14)
O41 0.062(11) 0.063(11) 0.091(13) 0.012(10) -0.011(9) -0.001(9)
O42 0.060(10) 0.055(10) 0.105(14) 0.025(10) 0.006(9) 0.023(9)
O43 0.058(10) 0.071(12) 0.096(14) 0.022(10) -0.012(10) 0.000(10)
O44 0.069(10) 0.059(10) 0.068(12) -0.001(9) 0.010(9) 0.029(9)
C11 0.070(15) 0.039(13) 0.088(18) 0.030(12) 0.041(13) 0.033(12)
C12 0.075(17) 0.11(2) 0.027(14) 0.008(14) 0.011(12) 0.026(17)
C13 0.043(13) 0.043(14) 0.12(2) 0.027(15) 0.009(13) 0.007(12)
C14 0.064(15) 0.041(13) 0.082(19) 0.003(12) 0.025(14) 0.028(12)
C21 0.11(3) 0.09(2) 0.07(2) 0.029(17) -0.035(19) 0.03(2)
C22 0.16(3) 0.17(3) 0.07(2) 0.02(2) 0.05(2) 0.12(3)
C23 0.060(16) 0.077(19) 0.10(2) 0.043(16) 0.005(15) 0.016(15)
C24 0.21(4) 0.10(2) 0.07(2) 0.006(18) 0.05(2) 0.09(3)
C31 0.046(13) 0.12(2) 0.059(16) 0.020(15) 0.010(11) 0.049(16)
C32 0.056(14) 0.062(16) 0.075(18) 0.011(13) -0.008(12) 0.028(13)
C33 0.067(17) 0.072(19) 0.073(18) -0.005(15) 0.004(14) 0.034(16)
C34 0.072(17) 0.040(14) 0.11(2) 0.000(14) 0.014(16) 0.027(13)
C41 0.062(15) 0.038(13) 0.071(17) 0.026(12) 0.008(12) 0.018(12)
C42 0.045(12) 0.039(12) 0.065(16) 0.000(11) -0.010(11) 0.014(11)
C43 0.076(17) 0.033(12) 0.064(16) 0.015(11) -0.010(13) 0.022(12)
C44 0.052(12) 0.012(9) 0.044(13) 0.003(8) 0.011(10) 0.006(8)
C45 0.037(12) 0.10(2) 0.064(17) 0.014(15) 0.002(11) 0.022(14)
C46 0.19(4) 0.041(18) 0.14(3) -0.01(2) -0.06(3) 0.02(2)
C47 0.25(6) 0.07(3) 0.18(5) 0.00(3) -0.07(4) 0.07(4)
C48 0.11(3) 0.046(19) 0.16(4) 0.03(2) -0.04(3) -0.03(2)
C49 0.10(3) 0.10(3) 0.13(3) 0.00(2) 0.03(2) -0.01(2)
C50 0.07(2) 0.08(2) 0.13(3) 0.013(19) -0.002(18) 0.014(17)
C51 0.069(17) 0.061(17) 0.10(2) 0.013(15) 0.023(15) 0.012(15)
C52 0.12(3) 0.09(2) 0.10(2) 0.000(17) -0.029(19) 0.07(2)
C53 0.16(4) 0.06(2) 0.19(4) 0.02(2) 0.01(3) 0.05(2)
C54 0.19(5) 0.10(3) 0.17(4) 0.07(3) 0.05(4) 0.07(3)
C55 0.08(2) 0.06(2) 0.19(4) 0.01(2) 0.00(2) -0.021(18)
C56 0.12(3) 0.08(2) 0.10(2) 0.000(19) 0.03(2) 0.02(2)
C57 0.052(12) 0.016(9) 0.070(15) 0.005(9) 0.013(11) 0.008(9)
C58 0.076(16) 0.038(13) 0.074(17) 0.015(12) 0.001(13) 0.020(12)
C59 0.051(13) 0.014(10) 0.11(2) 0.004(11) -0.007(13) 0.011(10)
C60 0.075(18) 0.047(15) 0.080(19) 0.011(14) 0.025(15) 0.002(13)
C61 0.039(13) 0.09(2) 0.079(19) 0.002(16) 0.033(12) -0.026(13)
C62 0.085(19) 0.059(16) 0.10(2) -0.001(15) 0.016(16) 0.044(16)
C63 0.045(12) 0.021(10) 0.092(18) 0.022(11) 0.019(12) 0.013(9)
C64 0.038(12) 0.028(11) 0.11(2) 0.026(12) 0.019(13) -0.001(10)
C65 0.059(15) 0.062(17) 0.09(2) 0.029(15) 0.035(15) 0.021(13)
C66 0.11(2) 0.055(16) 0.059(18) 0.024(13) 0.046(17) 0.043(16)
C67 0.078(18) 0.060(16) 0.074(18) -0.009(13) 0.000(14) 0.037(15)
C68 0.054(13) 0.053(14) 0.058(16) -0.005(12) -0.009(12) 0.019(12)

loop_
_atom_type_symbol
_atom_type_description
_atom_type_scat_dispersion_real
_atom_type_scat_dispersion_imag
_atom_type_scat_source
C C 0.0033 0.0016 'International Tables Vol C Tables 4.2.6.8 and 6.1.1.4'
H H 0.0000 0.0000 'International Tables Vol C Tables 4.2.6.8 and 6.1.1.4'
O O 0.0106 0.0060 'International Tables Vol C Tables 4.2.6.8 and 6.1.1.4'
P P 0.1023 0.0942 'International Tables Vol C Tables 4.2.6.8 and 6.1.1.4'
Re Re -1.0185 7.2310 'International Tables Vol C Tables 4.2.6.8 and 6.1.1.4'
Pd Pd -0.9988 1.0072 'International Tables Vol C Tables 4.2.6.8 and 6.1.1.4'
Sb Sb -0.5866 1.5461 'International Tables Vol C Tables 4.2.6.8 and 6.1.1.4'

loop_
_geom_angle_atom_site_label_1
_geom_angle_atom_site_label_2
_geom_angle_atom_site_label_3
_geom_angle
C14 Re1 C12 93.5(9)
C14 Re1 C13 88.7(10)
C12 Re1 C13 90.4(11)
C14 Re1 C11 94.9(10)
C12 Re1 C11 90.4(10)
C13 Re1 C11 176.3(10)
C14 Re1 Sb1 173.4(6)
C12 Re1 Sb1 91.5(7)
C13 Re1 Sb1 86.9(7)
C11 Re1 Sb1 89.4(7)
C14 Re1 Pd1 118.7(6)
C12 Re1 Pd1 147.2(7)
C13 Re1 Pd1 84.9(7)
C11 Re1 Pd1 92.5(6)
Sb1 Re1 Pd1 55.91(5)
C14 Re1 H1 88(2)
C12 Re1 H1 174(5)
C13 Re1 H1 96(5)
C11 Re1 H1 83(5)
Sb1 Re1 H1 87.6(15)
Pd1 Re1 H1 33.1(4)
C22 Re2 C24 91.3(13)
C22 Re2 C21 91.6(14)
C24 Re2 C21 86.3(15)
C22 Re2 C23 95.7(13)
C24 Re2 C23 93.1(15)
C21 Re2 C23 172.7(11)
C22 Re2 C51 81.1(12)
C24 Re2 C51 172.2(12)
C21 Re2 C51 92.3(12)
C23 Re2 C51 89.3(11)
C22 Re2 Sb1 177.9(12)
C24 Re2 Sb1 87.4(9)
C21 Re2 Sb1 86.7(8)
C23 Re2 Sb1 86.0(8)
C51 Re2 Sb1 100.1(7)
C22 Re2 Pd2 125.7(9)
C24 Re2 Pd2 138.2(9)
C21 Re2 Pd2 75.3(10)
C23 Re2 Pd2 100.6(9)
C51 Re2 Pd2 48.2(6)
Sb1 Re2 Pd2 54.89(5)
C32 Re3 C34 92.4(10)
C32 Re3 C31 91.4(10)
C34 Re3 C31 87.9(10)
C32 Re3 C33 88.7(10)
C34 Re3 C33 94.1(10)
C31 Re3 C33 178.0(10)
C32 Re3 Sb2 91.3(7)
C34 Re3 Sb2 175.8(7)
C31 Re3 Sb2 89.9(7)
C33 Re3 Sb2 88.1(7)
C32 Re3 Pd2 153.2(7)
C34 Re3 Pd2 72.2(7)
C31 Re3 Pd2 109.3(7)
C33 Re3 Pd2 71.2(7)
Sb2 Re3 Pd2 105.15(5)
C32 Re3 Pd1 146.1(7)
C34 Re3 Pd1 120.9(7)
C31 Re3 Pd1 84.4(6)
C33 Re3 Pd1 94.4(7)
Sb2 Re3 Pd1 55.21(4)
Pd2 Re3 Pd1 56.05(5)
C32 Re3 H2 168(4)
C34 Re3 H2 99(4)
C31 Re3 H2 85(4)
C33 Re3 H2 94(4)
Sb2 Re3 H2 77(4)
Pd2 Re3 H2 38(4)
Pd1 Re3 H2 22(4)
C44 Re4 C42 91.1(9)
C44 Re4 C41 88.6(9)
C42 Re4 C41 93.7(8)
C44 Re4 C43 93.7(9)
C42 Re4 C43 90.9(8)
C41 Re4 C43 174.8(8)
C44 Re4 Pd1 139.8(6)
C42 Re4 Pd1 123.4(7)
C41 Re4 Pd1 70.8(6)
C43 Re4 Pd1 104.6(6)
C44 Re4 Sb2 89.0(6)
C42 Re4 Sb2 176.3(6)
C41 Re4 Sb2 90.0(6)
C43 Re4 Sb2 85.4(6)
Pd1 Re4 Sb2 57.99(5)
C44 Re4 H1 175(4)
C42 Re4 H1 88.2(19)
C41 Re4 H1 87(4)
C43 Re4 H1 91(4)
Pd1 Re4 H1 38.8(3)
Sb2 Re4 H1 92(2)
C45 Sb1 Pd2 111.6(7)
C45 Sb1 Pd1 103.1(7)
Pd2 Sb1 Pd1 65.81(6)
C45 Sb1 Re2 106.5(6)
Pd2 Sb1 Re2 64.44(6)
Pd1 Sb1 Re2 128.49(7)
C45 Sb1 Re1 112.6(7)
Pd2 Sb1 Re1 119.56(7)
Pd1 Sb1 Re1 65.61(5)
Re2 Sb1 Re1 133.26(6)
C57 Sb2 C63 103.3(8)
C57 Sb2 Pd1 102.7(5)
C63 Sb2 Pd1 152.1(5)
C57 Sb2 Re3 104.9(6)
C63 Sb2 Re3 114.0(6)
Pd1 Sb2 Re3 68.30(5)
C57 Sb2 Re4 108.6(6)
C63 Sb2 Re4 101.8(5)
Pd1 Sb2 Re4 59.85(5)
Re3 Sb2 Re4 122.61(5)
H2 Pd1 Sb1 75(6)
H2 Pd1 Sb2 91(6)
Sb1 Pd1 Sb2 164.92(8)
H2 Pd1 Re4 145(6)
Sb1 Pd1 Re4 132.91(7)
Sb2 Pd1 Re4 62.16(5)
H2 Pd1 Pd2 32(6)
Sb1 Pd1 Pd2 55.54(6)
Sb2 Pd1 Pd2 109.43(7)
Re4 Pd1 Pd2 171.14(7)
H2 Pd1 Re1 133(6)
Sb1 Pd1 Re1 58.47(5)
Sb2 Pd1 Re1 133.93(7)
Re4 Pd1 Re1 80.60(5)
Pd2 Pd1 Re1 105.34(6)
H2 Pd1 Re3 34(6)
Sb1 Pd1 Re3 109.55(6)
Sb2 Pd1 Re3 56.49(5)
Re4 Pd1 Re3 114.03(6)
Pd2 Pd1 Re3 59.59(5)
Re1 Pd1 Re3 164.67(7)
H2 Pd1 H1 165(6)
Sb1 Pd1 H1 90.2(15)
Sb2 Pd1 H1 104(2)
Re4 Pd1 H1 47.7(8)
Pd2 Pd1 H1 137.4(16)
Re1 Pd1 H1 33.1(4)
Re3 Pd1 H1 160.3(16)
H2 Pd1 H2 0(10)
Sb1 Pd1 H2 75(6)
Sb2 Pd1 H2 91(6)
Re4 Pd1 H2 145(6)
Pd2 Pd1 H2 32(6)
Re1 Pd1 H2 133(6)
Re3 Pd1 H2 34(6)
H1 Pd1 H2 165(6)
C51 Pd2 Sb1 110.2(8)
C51 Pd2 Re2 53.1(7)
Sb1 Pd2 Re2 60.67(5)
C51 Pd2 Pd1 148.0(8)
Sb1 Pd2 Pd1 58.65(6)
Re2 Pd2 Pd1 117.92(7)
C51 Pd2 Re3 133.0(8)
Sb1 Pd2 Re3 116.57(7)
Re2 Pd2 Re3 165.95(7)
Pd1 Pd2 Re3 64.36(5)
C51 Pd2 H2 168(4)
Sb1 Pd2 H2 72(4)
Re2 Pd2 H2 133(4)
Pd1 Pd2 H2 23(4)
Re3 Pd2 H2 45(4)
O11 C11 Re1 179(2)
O12 C12 Re1 178(3)
O13 C13 Re1 175(3)
O14 C14 Re1 178(2)
O21 C21 Re2 174(3)
O22 C22 Re2 174(3)
O23 C23 Re2 179(3)
O24 C24 Re2 174(3)
O31 C31 Re3 175(2)
O32 C32 Re3 178(2)
O33 C33 Re3 177(2)
O34 C34 Re3 174(2)
O41 C41 Re4 175.6(19)
O42 C42 Re4 177(2)
O43 C43 Re4 178(2)
O44 C44 Re4 174.2(17)
C46 C45 C50 121(3)
C46 C45 Sb1 118(2)
C50 C45 Sb1 121(2)
C47 C46 C45 117(4)
C47 C46 H46 121.5
C45 C46 H46 121.5
C46 C47 C48 123(4)
C46 C47 H47 118.7
C48 C47 H47 118.7
C49 C48 C47 119(3)
C49 C48 H48 120.5
C47 C48 H48 120.5
C48 C49 C50 117(4)
C48 C49 H49 121.7
C50 C49 H49 121.7
C45 C50 C49 123(3)
C45 C50 H50 118.5
C49 C50 H50 118.5
C52 C51 C56 115(3)
C52 C51 Pd2 98.1(19)
C56 C51 Pd2 111(2)
C52 C51 Re2 122(2)
C56 C51 Re2 120(2)
Pd2 C51 Re2 78.8(9)
C51 C52 C53 122(3)
C51 C52 H52 119.1
C53 C52 H52 119.1
C54 C53 C52 121(4)
C54 C53 H53 119.5
C52 C53 H53 119.5
C53 C54 C55 119(4)
C53 C54 H54 120.4
C55 C54 H54 120.4
C56 C55 C54 120(3)
C56 C55 H55 120.0
C54 C55 H55 120.0
C55 C56 C51 122(3)
C55 C56 H56 118.8
C51 C56 H56 118.8
C62 C57 C58 116(2)
C62 C57 Sb2 119.6(15)
C58 C57 Sb2 123.9(16)
C59 C58 C57 121(2)
C59 C58 H58 119.7
C57 C58 H58 119.7
C60 C59 C58 120(2)
C60 C59 H59 120.1
C58 C59 H59 120.1
C59 C60 C61 124(2)
C59 C60 H60 118.0
C61 C60 H60 118.0
C60 C61 C62 115(2)
C60 C61 H61 122.4
C62 C61 H61 122.4
C57 C62 C61 124(2)
C57 C62 H62 118.2
C61 C62 H62 118.2
C68 C63 C64 119(2)
C68 C63 Sb2 123.5(16)
C64 C63 Sb2 117.3(18)
C65 C64 C63 118(2)
C65 C64 H64 121.2
C63 C64 H64 121.2
C66 C65 C64 121(3)
C66 C65 H65 119.6
C64 C65 H65 119.6
C65 C66 C67 123(2)
C65 C66 H66 118.5
C67 C66 H66 118.5
C66 C67 C68 118(2)
C66 C67 H67 121.0
C68 C67 H67 121.0
C63 C68 C67 121(2)
C63 C68 H68 119.4
C67 C68 H68 119.4

loop_
_geom_bond_atom_site_label_1
_geom_bond_atom_site_label_2
_geom_bond_distance
Re1 C14 1.95(3)
Re1 C12 1.97(3)
Re1 C13 1.98(2)
Re1 C11 1.99(2)
Re1 Sb1 2.7439(17)
Re1 Pd1 2.9317(18)
Re1 H1 1.750(10)
Re2 C22 1.87(3)
Re2 C24 1.95(3)
Re2 C21 1.95(3)
Re2 C23 2.01(3)
Re2 C51 2.31(3)
Re2 Sb1 2.7434(18)
Re2 Pd2 2.839(2)
Re3 C32 1.93(3)
Re3 C34 1.93(3)
Re3 C31 1.97(3)
Re3 C33 2.07(3)
Re3 Sb2 2.7772(17)
Re3 Pd2 2.961(2)
Re3 Pd1 3.0949(19)
Re3 H2 2.11(14)
Re4 C44 1.87(2)
Re4 C42 1.90(2)
Re4 C41 1.98(2)
Re4 C43 2.01(2)
Re4 Pd1 2.7895(19)
Re4 Sb2 2.8527(17)
Re4 H1 2.07(2)
Sb1 C45 2.17(3)
Sb1 Pd2 2.574(2)
Sb1 Pd1 2.666(2)
Sb2 C57 2.117(18)
Sb2 C63 2.14(2)
Sb2 Pd1 2.736(2)
Pd1 H2 1.37(14)
Pd1 Pd2 2.848(2)
Pd1 H1 1.750(10)
Pd1 H2 1.37(14)
Pd2 C51 2.16(3)
Pd2 H2 1.83(14)
O11 C11 1.16(2)
O12 C12 1.10(3)
O13 C13 1.14(3)
O14 C14 1.13(3)
O21 C21 1.20(3)
O22 C22 1.19(3)
O23 C23 1.12(3)
O24 C24 1.12(3)
O31 C31 1.17(3)
O32 C32 1.17(3)
O33 C33 1.09(3)
O34 C34 1.14(3)
O41 C41 1.15(2)
O42 C42 1.13(2)
O43 C43 1.11(2)
O44 C44 1.17(2)
C45 C46 1.36(4)
C45 C50 1.37(3)
C46 C47 1.31(5)
C46 H46 0.9300
C47 C48 1.48(6)
C47 H47 0.9300
C48 C49 1.33(5)
C48 H48 0.9300
C49 C50 1.39(4)
C49 H49 0.9300
C50 H50 0.9300
C51 C52 1.38(4)
C51 C56 1.39(4)
C52 C53 1.38(4)
C52 H52 0.9300
C53 C54 1.32(5)
C53 H53 0.9300
C54 C55 1.38(5)
C54 H54 0.9300
C55 C56 1.37(4)
C55 H55 0.9300
C56 H56 0.9300
C57 C62 1.38(3)
C57 C58 1.41(3)
C58 C59 1.39(3)
C58 H58 0.9300
C59 C60 1.34(3)
C59 H59 0.9300
C60 C61 1.37(3)
C60 H60 0.9300
C61 C62 1.42(3)
C61 H61 0.9300
C62 H62 0.9300
C63 C68 1.33(3)
C63 C64 1.45(3)
C64 C65 1.38(3)
C64 H64 0.9300
C65 C66 1.32(3)
C65 H65 0.9300
C66 C67 1.36(3)
C66 H66 0.9300
C67 C68 1.41(3)
C67 H67 0.9300
C68 H68 0.9300
